data_2229402
loop_
_publ_author_name
'Prasath, R.'
'Bhavana, P.'
'Ng, Seik Weng'
'Tiekink, Edward R. T.'

_publ_section_title
;
 2-Acetylanilinium chloride
;
_journal_coeditor_code HG2797
_journal_issue 3
_journal_name_full 'Acta Crystallographica Section E'
_journal_page_first o623
_journal_paper_doi 10.1107/S1600536811004739
_journal_volume 67
_journal_year 2011
_chemical_formula_iupac 'C8 H10 N O +, Cl -'
_chemical_formula_moiety 'C8 H10 N O +, Cl -'
_chemical_formula_sum 'C8 H10 Cl N O'
_chemical_formula_weight 171.62
_chemical_name_systematic
;
2-Acetylanilinium chloride
;
_space_group_IT_number 14
_symmetry_cell_setting monoclinic
_symmetry_space_group_name_Hall '-P 2ybc'
_symmetry_space_group_name_H-M 'P 1 21/c 1'
_atom_sites_solution_hydrogens geom
_atom_sites_solution_primary direct
_atom_sites_solution_secondary difmap
_audit_creation_method SHELXL-97
_cell_angle_alpha 90
_cell_angle_beta 102.569(3)
_cell_angle_gamma 90
_cell_formula_units_Z 4
_cell_length_a 4.89790(10)
_cell_length_b 15.8136(4)
_cell_length_c 10.8203(3)
_cell_measurement_reflns_used 2016
_cell_measurement_temperature 100(2)
_cell_measurement_theta_max 29.1
_cell_measurement_theta_min 2.3
_cell_volume 817.98(4)
_computing_cell_refinement 'CrysAlis PRO (Agilent, 2010)'
_computing_data_collection 'CrysAlis PRO (Agilent, 2010)'
_computing_data_reduction 'CrysAlis PRO (Agilent, 2010)'
_computing_molecular_graphics 'ORTEP-3 (Farrugia, 1997) and DIAMOND (Brandenburg, 2006)'
_computing_publication_material 'publCIF (Westrip, 2010)'
_computing_structure_refinement 'SHELXL97 (Sheldrick, 2008)'
_computing_structure_solution 'SHELXS97 (Sheldrick, 2008)'
_diffrn_ambient_temperature 100(2)
_diffrn_detector_area_resol_mean 10.4041
_diffrn_measured_fraction_theta_full 1.000
_diffrn_measured_fraction_theta_max 1.000
_diffrn_measurement_device_type
;
Agilent Supernova Dual diffractometer with an Atlas detector
;
_diffrn_measurement_method \w
_diffrn_radiation_monochromator Mirror
_diffrn_radiation_source 'SuperNova (Mo) X-ray Source'
_diffrn_radiation_type MoK\a
_diffrn_radiation_wavelength 0.71073
_diffrn_reflns_av_R_equivalents 0.019
_diffrn_reflns_av_sigmaI/netI 0.028
_diffrn_reflns_limit_h_max 5
_diffrn_reflns_limit_h_min -5
_diffrn_reflns_limit_k_max 17
_diffrn_reflns_limit_k_min -18
_diffrn_reflns_limit_l_max 12
_diffrn_reflns_limit_l_min -10
_diffrn_reflns_number 3262
_diffrn_reflns_theta_full 25.0
_diffrn_reflns_theta_max 25.0
_diffrn_reflns_theta_min 2.3
_diffrn_standards_decay_% 0
_diffrn_standards_interval_count 0
_diffrn_standards_interval_time 0
_diffrn_standards_number 0
_exptl_absorpt_coefficient_mu 0.405
_exptl_absorpt_correction_T_max 1.000
_exptl_absorpt_correction_T_min 0.920
_exptl_absorpt_correction_type multi-scan
_exptl_absorpt_process_details '(CrysAlis PRO; Agilent, 2010)'
_exptl_crystal_colour colourless
_exptl_crystal_density_diffrn 1.394
_exptl_crystal_density_method 'not measured'
_exptl_crystal_description pris,
_exptl_crystal_F_000 360
_exptl_crystal_size_max 0.30
_exptl_crystal_size_mid 0.25
_exptl_crystal_size_min 0.20
_refine_diff_density_max 0.20
_refine_diff_density_min -0.27
_refine_ls_extinction_method none
_refine_ls_goodness_of_fit_ref 1.07
_refine_ls_hydrogen_treatment mixed
_refine_ls_matrix_type full
_refine_ls_number_parameters 113
_refine_ls_number_reflns 1436
_refine_ls_number_restraints 0
_refine_ls_restrained_S_all 1.07
_refine_ls_R_factor_all 0.035
_refine_ls_R_factor_gt 0.029
_refine_ls_shift/su_max 0.001
_refine_ls_shift/su_max_lt 0.001
_refine_ls_shift/su_mean 0.000
_refine_ls_structure_factor_coef Fsqd
_refine_ls_weighting_details 'calc w=1/[\s^2^(Fo^2^)+(0.0393P)^2^+0.2093P] where P=(Fo^2^+2Fc^2^)/3'
_refine_ls_weighting_scheme calc
_refine_ls_wR_factor_gt 0.076
_refine_ls_wR_factor_ref 0.080
_reflns_number_gt 1256
_reflns_number_total 1436
_reflns_threshold_expression I>2\s(I)
_cod_data_source_file hg2797.cif
_cod_data_source_block I
_cod_original_cell_volume 817.98(3)
_cod_original_sg_symbol_H-M 'P 21/c'
_cod_database_code 2229402
_cod_database_fobs_code 2229402

loop_
_symmetry_equiv_pos_as_xyz
'x, y, z'
'-x, y+1/2, -z+1/2'
'-x, -y, -z'
'x, -y-1/2, z-1/2'

loop_
_atom_site_type_symbol
_atom_site_label
_atom_site_fract_x
_atom_site_fract_y
_atom_site_fract_z
_atom_site_U_iso_or_equiv
_atom_site_adp_type
_atom_site_calc_flag
_atom_site_refinement_flags
_atom_site_occupancy
_atom_site_disorder_assembly
_atom_site_disorder_group
Cl Cl1 0.10927(9) 0.47141(2) 0.83017(4) 0.02647(17) Uani d . 1 . .
O O1 0.8706(2) 0.23737(7) 0.91735(11) 0.0277(3) Uani d . 1 . .
N N1 0.6529(3) 0.38178(9) 0.98223(14) 0.0210(3) Uani d . 1 . .
H H1N 0.508(4) 0.4081(12) 0.9220(19) 0.036(5) Uiso d . 1 . .
H H2N 0.753(4) 0.4233(13) 1.0322(19) 0.033(5) Uiso d . 1 . .
H H3N 0.759(4) 0.3532(12) 0.9418(19) 0.034(5) Uiso d . 1 . .
C C1 0.7572(5) 0.10071(11) 0.97971(19) 0.0377(5) Uani d . 1 . .
H H1A 0.8665 0.0826 0.9186 0.057 Uiso calc R 1 . .
H H1B 0.5674 0.0776 0.9552 0.057 Uiso calc R 1 . .
H H1C 0.8466 0.0800 1.0642 0.057 Uiso calc R 1 . .
C C2 0.7435(3) 0.19573(10) 0.98154(15) 0.0233(4) Uani d . 1 . .
C C3 0.5701(3) 0.23753(10) 1.06204(15) 0.0197(4) Uani d . 1 . .
C C4 0.4392(4) 0.18953(10) 1.14121(16) 0.0238(4) Uani d . 1 . .
H H4 0.4639 0.1299 1.1444 0.029 Uiso calc R 1 . .
C C5 0.2751(4) 0.22678(11) 1.21474(16) 0.0253(4) Uani d . 1 . .
H H5 0.1875 0.1928 1.2673 0.030 Uiso calc R 1 . .
C C6 0.2381(3) 0.31345(10) 1.21206(16) 0.0240(4) Uani d . 1 . .
H H6 0.1249 0.3391 1.2626 0.029 Uiso calc R 1 . .
C C7 0.3663(3) 0.36268(10) 1.13559(15) 0.0219(4) Uani d . 1 . .
H H7 0.3423 0.4223 1.1337 0.026 Uiso calc R 1 . .
C C8 0.5289(3) 0.32504(10) 1.06211(15) 0.0185(4) Uani d . 1 . .

loop_
_atom_site_aniso_label
_atom_site_aniso_U_11
_atom_site_aniso_U_22
_atom_site_aniso_U_33
_atom_site_aniso_U_12
_atom_site_aniso_U_13
_atom_site_aniso_U_23
Cl1 0.0285(3) 0.0215(3) 0.0298(3) 0.00177(17) 0.00704(19) -0.00224(17)
O1 0.0280(7) 0.0299(7) 0.0275(7) 0.0043(5) 0.0113(6) -0.0002(5)
N1 0.0222(8) 0.0193(8) 0.0235(8) -0.0005(7) 0.0091(7) 0.0013(7)
C1 0.0527(13) 0.0241(10) 0.0401(12) 0.0081(9) 0.0182(10) -0.0017(9)
C2 0.0230(9) 0.0236(9) 0.0212(9) 0.0040(7) 0.0003(7) -0.0008(7)
C3 0.0173(8) 0.0210(9) 0.0199(8) 0.0010(7) 0.0016(7) 0.0006(7)
C4 0.0251(9) 0.0188(9) 0.0262(9) 0.0001(7) 0.0027(7) 0.0048(7)
C5 0.0226(9) 0.0300(10) 0.0238(9) -0.0034(8) 0.0060(7) 0.0067(8)
C6 0.0196(9) 0.0304(10) 0.0232(9) 0.0015(7) 0.0073(7) -0.0005(8)
C7 0.0205(9) 0.0191(9) 0.0264(9) 0.0015(7) 0.0058(7) -0.0005(7)
C8 0.0158(8) 0.0205(8) 0.0190(8) -0.0017(6) 0.0031(7) 0.0017(7)

loop_
_atom_type_symbol
_atom_type_description
_atom_type_scat_dispersion_real
_atom_type_scat_dispersion_imag
_atom_type_scat_source
C C 0.0033 0.0016 'International Tables Vol C Tables 4.2.6.8 and 6.1.1.4'
H H 0.0000 0.0000 'International Tables Vol C Tables 4.2.6.8 and 6.1.1.4'
N N 0.0061 0.0033 'International Tables Vol C Tables 4.2.6.8 and 6.1.1.4'
O O 0.0106 0.0060 'International Tables Vol C Tables 4.2.6.8 and 6.1.1.4'
Cl Cl 0.1484 0.1585 'International Tables Vol C Tables 4.2.6.8 and 6.1.1.4'

loop_
_geom_angle_atom_site_label_1
_geom_angle_atom_site_label_2
_geom_angle_atom_site_label_3
_geom_angle_site_symmetry_1
_geom_angle_site_symmetry_3
_geom_angle
_geom_angle_publ_flag
C8 N1 H1N . . 109.3(12) ?
C8 N1 H2N . . 108.9(12) ?
H1N N1 H2N . . 108.2(16) ?
C8 N1 H3N . . 110.2(13) ?
H1N N1 H3N . . 108.7(18) ?
H2N N1 H3N . . 111.5(18) ?
C2 C1 H1A . . 109.5 ?
C2 C1 H1B . . 109.5 ?
H1A C1 H1B . . 109.5 ?
C2 C1 H1C . . 109.5 ?
H1A C1 H1C . . 109.5 ?
H1B C1 H1C . . 109.5 ?
O1 C2 C3 . . 121.12(15) ?
O1 C2 C1 . . 120.10(16) ?
C3 C2 C1 . . 118.77(15) ?
C8 C3 C4 . . 116.80(15) ?
C8 C3 C2 . . 122.52(14) ?
C4 C3 C2 . . 120.68(15) ?
C5 C4 C3 . . 121.54(15) ?
C5 C4 H4 . . 119.2 ?
C3 C4 H4 . . 119.2 ?
C4 C5 C6 . . 120.10(16) ?
C4 C5 H5 . . 120.0 ?
C6 C5 H5 . . 120.0 ?
C5 C6 C7 . . 119.76(16) ?
C5 C6 H6 . . 120.1 ?
C7 C6 H6 . . 120.1 ?
C8 C7 C6 . . 119.82(15) ?
C8 C7 H7 . . 120.1 ?
C6 C7 H7 . . 120.1 ?
C7 C8 C3 . . 121.98(15) ?
C7 C8 N1 . . 116.21(14) ?
C3 C8 N1 . . 121.80(14) ?

loop_
_geom_bond_atom_site_label_1
_geom_bond_atom_site_label_2
_geom_bond_site_symmetry_2
_geom_bond_distance
_geom_bond_publ_flag
O1 C2 . 1.221(2) ?
N1 C8 . 1.466(2) ?
N1 H1N . 0.95(2) ?
N1 H2N . 0.92(2) ?
N1 H3N . 0.87(2) ?
C1 C2 . 1.504(2) ?
C1 H1A . 0.9800 ?
C1 H1B . 0.9800 ?
C1 H1C . 0.9800 ?
C2 C3 . 1.496(2) ?
C3 C8 . 1.399(2) ?
C3 C4 . 1.400(2) ?
C4 C5 . 1.380(2) ?
C4 H4 . 0.9500 ?
C5 C6 . 1.382(2) ?
C5 H5 . 0.9500 ?
C6 C7 . 1.383(2) ?
C6 H6 . 0.9500 ?
C7 C8 . 1.377(2) ?
C7 H7 . 0.9500 ?

loop_
_geom_hbond_atom_site_label_D
_geom_hbond_atom_site_label_H
_geom_hbond_atom_site_label_A
_geom_hbond_site_symmetry_A
_geom_hbond_distance_DH
_geom_hbond_distance_HA
_geom_hbond_distance_DA
_geom_hbond_angle_DHA
N1 H1n Cl1 . 0.95(2) 2.23(2) 3.1463(15) 162.9(17)
N1 H2n Cl1 3_667 0.92(2) 2.24(2) 3.1366(15) 165.0(17)
N1 H3n O1 . 0.87(2) 1.946(19) 2.6778(18) 140.3(18)
C5 H5 Cl1 4_566 0.95 2.73 3.5332(18) 142
C6 H6 O1 4_466 0.95 2.59 3.2496(19) 127

loop_
_geom_torsion_atom_site_label_1
_geom_torsion_atom_site_label_2
_geom_torsion_atom_site_label_3
_geom_torsion_atom_site_label_4
_geom_torsion_site_symmetry_1
_geom_torsion_site_symmetry_2
_geom_torsion_site_symmetry_3
_geom_torsion_site_symmetry_4
_geom_torsion
_geom_torsion_publ_flag
O1 C2 C3 C8 . . . . 4.3(2) ?
C1 C2 C3 C8 . . . . -175.12(16) ?
O1 C2 C3 C4 . . . . -176.05(15) ?
C1 C2 C3 C4 . . . . 4.6(2) ?
C8 C3 C4 C5 . . . . 0.7(2) ?
C2 C3 C4 C5 . . . . -179.04(15) ?
C3 C4 C5 C6 . . . . -0.4(3) ?
C4 C5 C6 C7 . . . . -0.1(3) ?
C5 C6 C7 C8 . . . . 0.3(2) ?
C6 C7 C8 C3 . . . . -0.1(2) ?
C6 C7 C8 N1 . . . . 178.95(14) ?
C4 C3 C8 C7 . . . . -0.4(2) ?
C2 C3 C8 C7 . . . . 179.28(15) ?
C4 C3 C8 N1 . . . . -179.37(15) ?
C2 C3 C8 N1 . . . . 0.3(2) ?

loop_
_cod_related_entry_id
_cod_related_entry_database
_cod_related_entry_code
1 ChemSpider 147271
